data_7220299
loop_
_publ_author_name
'Espa, Davide'
'Pilia, Luca'
'Marchi\`o, Luciano'
'Attar, Salahuddin S.'
'Barsella, Alberto'
'Fort, Alain'
'Mercuri, Maria Laura'
'Serpe, Angela'
'Deplano, Paola'

_publ_section_title
;
 Structural changes in MIIdithione/dithiolato complexes (M = Ni, Pd, Pt)
 on varying the dithione functionalization
;
_journal_issue 22
_journal_name_full CrystEngComm
_journal_page_first 4161
_journal_paper_doi 10.1039/C5CE00469A
_journal_volume 17
_journal_year 2015
_chemical_formula_moiety 'C13 H18 N2 Pt S7'
_chemical_formula_sum 'C13 H18 N2 Pt S7'
_chemical_formula_weight 621.80
_chemical_name_systematic
;
 ?
;
_space_group_IT_number 61
_symmetry_cell_setting orthorhombic
_symmetry_space_group_name_Hall '-P 2ac 2ab'
_symmetry_space_group_name_H-M 'P b c a'
_atom_sites_solution_hydrogens geom
_atom_sites_solution_primary direct
_atom_sites_solution_secondary difmap
_audit_creation_method SHELXL-97
_audit_update_record
;
2014-12-18 deposited with the CCDC.
2015-04-24 downloaded from the CCDC.
;
_cell_angle_alpha 90.00
_cell_angle_beta 90.00
_cell_angle_gamma 90.00
_cell_formula_units_Z 8
_cell_length_a 14.578(1)
_cell_length_b 16.218(1)
_cell_length_c 16.257(1)
_cell_measurement_reflns_used 15592
_cell_measurement_temperature 200(2)
_cell_measurement_theta_max 27.03
_cell_measurement_theta_min 2.26
_cell_volume 3843.6(4)
_computing_cell_refinement Saint
_computing_data_collection Smart
_computing_data_reduction Saint
_computing_structure_refinement 'SHELXL-97 (Sheldrick, 1997)'
_computing_structure_solution Sir97
_diffrn_ambient_temperature 200(2)
_diffrn_measured_fraction_theta_full 0.999
_diffrn_measured_fraction_theta_max 0.999
_diffrn_measurement_device_type 'Bruker Smart 1000 CCD'
_diffrn_measurement_method 'theta & omega scan'
_diffrn_radiation_monochromator graphite
_diffrn_radiation_source 'fine-focus sealed tube'
_diffrn_radiation_type MoK\a
_diffrn_radiation_wavelength 0.71073
_diffrn_reflns_av_R_equivalents 0.0608
_diffrn_reflns_av_sigmaI/netI 0.0344
_diffrn_reflns_limit_h_max 18
_diffrn_reflns_limit_h_min -18
_diffrn_reflns_limit_k_max 20
_diffrn_reflns_limit_k_min -20
_diffrn_reflns_limit_l_max 20
_diffrn_reflns_limit_l_min -20
_diffrn_reflns_number 41982
_diffrn_reflns_theta_full 27.03
_diffrn_reflns_theta_max 27.03
_diffrn_reflns_theta_min 2.26
_diffrn_standards_decay_% 0
_exptl_absorpt_coefficient_mu 8.060
_exptl_absorpt_correction_T_max 1.000
_exptl_absorpt_correction_T_min 0.487
_exptl_absorpt_correction_type multi-scan
_exptl_absorpt_process_details SADABS
_exptl_crystal_colour black
_exptl_crystal_density_diffrn 2.149
_exptl_crystal_density_method 'not measured'
_exptl_crystal_description prism
_exptl_crystal_F_000 2400
_exptl_crystal_size_max 0.32
_exptl_crystal_size_mid 0.12
_exptl_crystal_size_min 0.10
_refine_diff_density_max 2.751
_refine_diff_density_min -1.098
_refine_diff_density_rms 0.172
_refine_ls_extinction_method none
_refine_ls_goodness_of_fit_ref 1.009
_refine_ls_hydrogen_treatment constr
_refine_ls_matrix_type full
_refine_ls_number_parameters 206
_refine_ls_number_reflns 4218
_refine_ls_number_restraints 0
_refine_ls_restrained_S_all 1.009
_refine_ls_R_factor_all 0.0582
_refine_ls_R_factor_gt 0.0294
_refine_ls_shift/su_max 0.003
_refine_ls_shift/su_mean 0.000
_refine_ls_structure_factor_coef Fsqd
_refine_ls_weighting_details 'calc w=1/[\s^2^(Fo^2^)+(0.0380P)^2^+0.0000P] where P=(Fo^2^+2Fc^2^)/3'
_refine_ls_weighting_scheme calc
_refine_ls_wR_factor_gt 0.0641
_refine_ls_wR_factor_ref 0.0738
_reflns_number_gt 2956
_reflns_number_total 4218
_reflns_threshold_expression >2sigma(I)
_cod_data_source_file c5ce00469a2.cif
_cod_data_source_block pt409
_cod_depositor_comments
;
The following automatic conversions were performed:

'_symmetry_cell_setting' value 'Orthorhombic' changed to
'orthorhombic' according to
/usr/data/users/saulius/crontab/automatic-downloads/rss-feeds/RSC/lib/dictionaries/cif_core.dic
dictionary named 'cif_core.dic' version 2.4.2 from 2011-04-26.

Automatic conversion script
Id: cif_fix_values 3271 2015-04-21 07:52:19Z andrius 

 Adding full bibliography for 7220298--7220299.cif.
;
_cod_original_sg_symbol_Hall -P2ac2ab
_cod_original_sg_symbol_H-M Pbca
_cod_database_code 7220299

loop_
_symmetry_equiv_pos_as_xyz
'x, y, z'
'-x+1/2, -y, z+1/2'
'x+1/2, -y+1/2, -z'
'-x, y+1/2, -z+1/2'
'-x, -y, -z'
'x-1/2, y, -z-1/2'
'-x-1/2, y-1/2, z'
'x, -y-1/2, z-1/2'

loop_
_atom_site_label
_atom_site_type_symbol
_atom_site_fract_x
_atom_site_fract_y
_atom_site_fract_z
_atom_site_U_iso_or_equiv
_atom_site_adp_type
_atom_site_occupancy
_atom_site_symmetry_multiplicity
_atom_site_calc_flag
_atom_site_refinement_flags
Pt Pt 0.487806(13) 0.130981(12) 0.829746(11) 0.02303(8) Uani 1 1 d .
S3 S 0.37745(9) 0.13986(10) 0.73084(8) 0.0304(3) Uani 1 1 d .
S1 S 0.59398(9) 0.12044(10) 0.93176(8) 0.0313(3) Uani 1 1 d .
S2 S 0.38070(9) 0.15258(9) 0.92918(8) 0.0286(3) Uani 1 1 d .
S6 S 0.39114(9) 0.12699(10) 0.54521(8) 0.0329(3) Uani 1 1 d .
S4 S 0.59812(9) 0.10800(10) 0.73264(8) 0.0304(3) Uani 1 1 d .
S5 S 0.58593(9) 0.10366(10) 0.54706(8) 0.0322(3) Uani 1 1 d .
S7 S 0.48857(10) 0.11085(12) 0.38520(8) 0.0404(4) Uani 1 1 d .
C8 C 0.2866(3) 0.1171(3) 1.0897(3) 0.0259(12) Uani 1 1 d .
H8 H 0.2681 0.0998 1.0344 0.031 Uiso 1 1 calc R
C10 C 0.2538(4) 0.0503(4) 1.1489(4) 0.0374(15) Uani 1 1 d .
H10A H 0.2812 -0.0014 1.1343 0.056 Uiso 1 1 calc R
H10B H 0.1882 0.0457 1.1457 0.056 Uiso 1 1 calc R
H10C H 0.2712 0.0647 1.2041 0.056 Uiso 1 1 calc R
N2 N 0.5799(3) 0.1415(3) 1.0925(2) 0.0258(10) Uani 1 1 d .
N1 N 0.3885(3) 0.1239(3) 1.0891(2) 0.0224(9) Uani 1 1 d .
C7 C 0.7125(4) 0.0533(4) 1.1151(4) 0.0455(17) Uani 1 1 d .
H7A H 0.6866 0.0353 1.1663 0.068 Uiso 1 1 calc R
H7B H 0.7782 0.0518 1.1185 0.068 Uiso 1 1 calc R
H7C H 0.6923 0.0175 1.0717 0.068 Uiso 1 1 calc R
C11 C 0.5324(4) 0.1132(3) 0.6455(3) 0.0230(8) Uani 1 1 d .
C2 C 0.4345(3) 0.1358(3) 1.0205(3) 0.0195(10) Uani 1 1 d .
C5 C 0.6819(3) 0.1394(4) 1.0975(3) 0.0299(13) Uani 1 1 d .
H5 H 0.7056 0.1544 1.0431 0.036 Uiso 1 1 calc R
C1 C 0.5366(3) 0.1341(3) 1.0219(3) 0.0219(10) Uani 1 1 d .
C9 C 0.2432(4) 0.1990(4) 1.1048(4) 0.0383(15) Uani 1 1 d .
H9A H 0.2660 0.2216 1.1554 0.057 Uiso 1 1 calc R
H9B H 0.1779 0.1925 1.1083 0.057 Uiso 1 1 calc R
H9C H 0.2578 0.2356 1.0602 0.057 Uiso 1 1 calc R
C6 C 0.7196(4) 0.2015(4) 1.1585(4) 0.0360(14) Uani 1 1 d .
H6A H 0.6933 0.2547 1.1478 0.054 Uiso 1 1 calc R
H6B H 0.7850 0.2045 1.1530 0.054 Uiso 1 1 calc R
H6C H 0.7042 0.1845 1.2134 0.054 Uiso 1 1 calc R
C12 C 0.4449(4) 0.1240(3) 0.6447(3) 0.0230(8) Uani 1 1 d .
C3 C 0.4378(3) 0.1122(4) 1.1661(3) 0.0294(13) Uani 1 1 d .
H3A H 0.4500 0.0539 1.1740 0.035 Uiso 1 1 calc R
H3B H 0.3999 0.1309 1.2115 0.035 Uiso 1 1 calc R
C13 C 0.4888(3) 0.1155(3) 0.4889(3) 0.0269(12) Uani 1 1 d .
C4 C 0.5269(4) 0.1587(4) 1.1667(3) 0.0314(13) Uani 1 1 d .
H4A H 0.5145 0.2174 1.1701 0.038 Uiso 1 1 calc R
H4B H 0.5623 0.1430 1.2147 0.038 Uiso 1 1 calc R

loop_
_atom_site_aniso_label
_atom_site_aniso_U_11
_atom_site_aniso_U_22
_atom_site_aniso_U_33
_atom_site_aniso_U_23
_atom_site_aniso_U_13
_atom_site_aniso_U_12
Pt 0.02516(12) 0.03130(12) 0.01263(10) 0.00085(9) 0.00083(7) -0.00067(9)
S3 0.0210(6) 0.0565(10) 0.0136(6) -0.0030(6) 0.0019(5) 0.0042(6)
S1 0.0205(7) 0.0591(10) 0.0143(6) -0.0011(6) 0.0014(5) 0.0007(6)
S2 0.0219(7) 0.0503(10) 0.0136(6) 0.0005(6) -0.0002(5) 0.0036(6)
S6 0.0243(7) 0.0583(10) 0.0160(7) -0.0038(7) -0.0009(5) 0.0038(7)
S4 0.0227(6) 0.0535(10) 0.0151(6) 0.0035(6) -0.0002(5) 0.0035(6)
S5 0.0244(7) 0.0567(10) 0.0154(7) 0.0010(6) 0.0032(5) 0.0030(6)
S7 0.0363(8) 0.0714(12) 0.0134(6) -0.0020(7) 0.0007(5) -0.0028(8)
C8 0.020(3) 0.039(4) 0.019(3) -0.001(2) 0.0010(19) -0.001(2)
C10 0.030(3) 0.038(4) 0.044(4) 0.005(3) 0.008(2) -0.001(3)
N2 0.018(2) 0.042(3) 0.017(2) -0.002(2) -0.0005(16) -0.002(2)
N1 0.016(2) 0.032(3) 0.019(2) 0.0037(19) -0.0002(16) 0.0017(19)
C7 0.034(4) 0.041(4) 0.062(5) -0.007(3) -0.010(3) 0.002(3)
C11 0.0292(18) 0.0163(19) 0.0234(17) -0.0061(14) 0.0047(14) -0.0008(15)
C2 0.021(2) 0.023(3) 0.015(2) -0.003(2) 0.0012(18) 0.000(2)
C5 0.018(3) 0.052(4) 0.020(3) 0.001(3) 0.0014(19) 0.000(3)
C1 0.024(2) 0.025(3) 0.017(2) 0.002(2) -0.0008(19) -0.001(2)
C9 0.029(3) 0.043(4) 0.043(4) 0.001(3) 0.003(3) 0.003(3)
C6 0.029(3) 0.037(3) 0.042(4) -0.003(3) -0.008(3) -0.006(2)
C12 0.0292(18) 0.0163(19) 0.0234(17) -0.0061(14) 0.0047(14) -0.0008(15)
C3 0.026(3) 0.051(4) 0.011(2) 0.006(2) 0.000(2) -0.001(2)
C13 0.019(2) 0.033(3) 0.029(3) 0.017(2) -0.002(2) -0.001(2)
C4 0.028(3) 0.053(4) 0.013(2) -0.006(2) -0.002(2) -0.004(2)

loop_
_atom_type_symbol
_atom_type_description
_atom_type_scat_dispersion_real
_atom_type_scat_dispersion_imag
_atom_type_scat_source
C C 0.0033 0.0016 'International Tables Vol C Tables 4.2.6.8 and 6.1.1.4'
H H 0.0000 0.0000 'International Tables Vol C Tables 4.2.6.8 and 6.1.1.4'
N N 0.0061 0.0033 'International Tables Vol C Tables 4.2.6.8 and 6.1.1.4'
S S 0.1246 0.1234 'International Tables Vol C Tables 4.2.6.8 and 6.1.1.4'
Pt Pt -1.7033 8.3905 'International Tables Vol C Tables 4.2.6.8 and 6.1.1.4'

loop_
_geom_angle_atom_site_label_1
_geom_angle_atom_site_label_2
_geom_angle_atom_site_label_3
_geom_angle
S2 Pt S1 87.74(5)
S2 Pt S3 90.41(4)
S1 Pt S3 177.90(5)
S2 Pt S4 178.40(5)
S1 Pt S4 90.72(5)
S3 Pt S4 91.13(5)
C12 S3 Pt 99.23(18)
C1 S1 Pt 106.48(17)
C2 S2 Pt 106.22(16)
C13 S6 C12 96.7(2)
C11 S4 Pt 99.75(18)
C13 S5 C11 97.1(3)
N1 C8 C9 111.0(5)
N1 C8 C10 111.7(4)
C9 C8 C10 113.3(5)
N1 C8 H8 106.8
C9 C8 H8 106.8
C10 C8 H8 106.8
C8 C10 H10A 109.5
C8 C10 H10B 109.5
H10A C10 H10B 109.5
C8 C10 H10C 109.5
H10A C10 H10C 109.5
H10B C10 H10C 109.5
C1 N2 C4 119.0(4)
C1 N2 C5 121.7(4)
C4 N2 C5 119.2(4)
C2 N1 C3 119.8(4)
C2 N1 C8 121.6(4)
C3 N1 C8 118.4(4)
C5 C7 H7A 109.5
C5 C7 H7B 109.5
H7A C7 H7B 109.5
C5 C7 H7C 109.5
H7A C7 H7C 109.5
H7B C7 H7C 109.5
C12 C11 S4 124.7(4)
C12 C11 S5 115.8(4)
S4 C11 S5 119.5(3)
N1 C2 C1 119.6(4)
N1 C2 S2 121.9(3)
C1 C2 S2 118.5(3)
N2 C5 C7 109.3(5)
N2 C5 C6 112.5(4)
C7 C5 C6 112.8(5)
N2 C5 H5 107.3
C7 C5 H5 107.3
C6 C5 H5 107.3
N2 C1 C2 119.4(4)
N2 C1 S1 121.8(4)
C2 C1 S1 118.7(3)
C8 C9 H9A 109.5
C8 C9 H9B 109.5
H9A C9 H9B 109.5
C8 C9 H9C 109.5
H9A C9 H9C 109.5
H9B C9 H9C 109.5
C5 C6 H6A 109.5
C5 C6 H6B 109.5
H6A C6 H6B 109.5
C5 C6 H6C 109.5
H6A C6 H6C 109.5
H6B C6 H6C 109.5
C11 C12 S3 125.1(4)
C11 C12 S6 116.4(4)
S3 C12 S6 118.5(3)
N1 C3 C4 111.5(4)
N1 C3 H3A 109.3
C4 C3 H3A 109.3
N1 C3 H3B 109.3
C4 C3 H3B 109.3
H3A C3 H3B 108.0
S7 C13 S6 122.7(3)
S7 C13 S5 123.2(3)
S6 C13 S5 114.0(3)
N2 C4 C3 110.9(4)
N2 C4 H4A 109.5
C3 C4 H4A 109.5
N2 C4 H4B 109.5
C3 C4 H4B 109.5
H4A C4 H4B 108.0

loop_
_geom_bond_atom_site_label_1
_geom_bond_atom_site_label_2
_geom_bond_distance
Pt S2 2.2746(13)
Pt S1 2.2749(13)
Pt S3 2.2790(13)
Pt S4 2.2841(13)
S3 C12 1.730(5)
S1 C1 1.702(5)
S2 C2 1.701(5)
S6 C13 1.702(5)
S6 C12 1.798(5)
S4 C11 1.713(5)
S5 C13 1.714(5)
S5 C11 1.788(5)
S7 C13 1.688(6)
C8 N1 1.490(6)
C8 C9 1.491(7)
C8 C10 1.526(7)
C8 H8 0.9800
C10 H10A 0.9600
C10 H10B 0.9600
C10 H10C 0.9600
N2 C1 1.315(6)
N2 C4 1.460(6)
N2 C5 1.489(6)
N1 C2 1.315(6)
N1 C3 1.456(6)
C7 C5 1.494(8)
C7 H7A 0.9600
C7 H7B 0.9600
C7 H7C 0.9600
C11 C12 1.287(7)
C2 C1 1.490(6)
C5 C6 1.516(7)
C5 H5 0.9800
C9 H9A 0.9600
C9 H9B 0.9600
C9 H9C 0.9600
C6 H6A 0.9600
C6 H6B 0.9600
C6 H6C 0.9600
C3 C4 1.502(8)
C3 H3A 0.9700
C3 H3B 0.9700
C4 H4A 0.9700
C4 H4B 0.9700
